data_4108455
loop_
_publ_author_name
'Jarugu Narasimha Moorthy'
'Subhas Samanta'
'Apurba L. Koner'
'Satyajit Saha'
'Werner M. Nau'

_publ_contact_author_address
;Departmet of chemistry
Indian Institute of Technology - Kanpur
Kanpur - 208 016
INDIA
;
_publ_contact_author_email moorthy@iitk.ac.in
_publ_contact_author_fax +915122597436
_publ_contact_author_name 'Prof. J. N. Moorthy'
_publ_contact_author_phone +915122597498
_publ_section_title
;
 Intramolecular O-H...O Hydrogen-Bond-Mediated Reversal in the
 Partitioning of Conformationally Restricted Triplet 1,4-Biradicals and
 Amplification of Diastereodifferentiation in Their Lifetimes
;
_journal_name_full 'Journal of the American Chemical Society'
_journal_page_first 13608
_journal_page_last 13617
_journal_paper_doi 10.1021/ja8032179
_journal_volume 130
_journal_year 2008
_chemical_formula_moiety 'C19 H20 O3'
_chemical_formula_sum 'C19 H20 O3'
_chemical_formula_weight 296.35
_chemical_name_common '(1R,2S,3S,4S)-3-hydroxy-2-methyl-3,4-diphenylcyclobutyl acetate'
_chemical_name_systematic
; 
 (1R,2S,3S,4S)-3-hydroxy-2-methyl-3,4-diphenylcyclobutyl acetate
;
_space_group_IT_number 14
_symmetry_cell_setting monoclinic
_symmetry_Int_Tables_number 14
_symmetry_space_group_name_Hall '-P 2yn'
_symmetry_space_group_name_H-M 'P 1 21/n 1'
_atom_sites_solution_hydrogens geom
_atom_sites_solution_primary direct
_atom_sites_solution_secondary difmap
_audit_creation_method SHELXL-97
_cell_angle_alpha 90.00
_cell_angle_beta 91.3420(10)
_cell_angle_gamma 90.00
_cell_formula_units_Z 4
_cell_length_a 10.4473(7)
_cell_length_b 13.6445(9)
_cell_length_c 11.1454(8)
_cell_measurement_temperature 293(2)
_cell_volume 1588.32(19)
_computing_cell_refinement 'Bruker SMART'
_computing_data_collection 'Bruker SMART'
_computing_data_reduction 'Bruker SAINT'
_computing_molecular_graphics 'Bruker SHELXTL'
_computing_publication_material 'Bruker SHELXTL'
_computing_structure_refinement 'SHELXL-97 (Sheldrick, 1997)'
_computing_structure_solution 'Bruker SHELXTL'
_diffrn_ambient_temperature 293(2)
_diffrn_measured_fraction_theta_full 0.988
_diffrn_measured_fraction_theta_max 0.988
_diffrn_measurement_device_type 'CCD area detector'
_diffrn_measurement_method 'phi and omega scans'
_diffrn_radiation_monochromator graphite
_diffrn_radiation_source 'fine-focus sealed tube'
_diffrn_radiation_type MoK\a
_diffrn_radiation_wavelength 0.71073
_diffrn_reflns_av_R_equivalents 0.0355
_diffrn_reflns_av_sigmaI/netI 0.0488
_diffrn_reflns_limit_h_max 13
_diffrn_reflns_limit_h_min -11
_diffrn_reflns_limit_k_max 17
_diffrn_reflns_limit_k_min -18
_diffrn_reflns_limit_l_max 12
_diffrn_reflns_limit_l_min -14
_diffrn_reflns_number 10325
_diffrn_reflns_theta_full 28.34
_diffrn_reflns_theta_max 28.34
_diffrn_reflns_theta_min 2.36
_exptl_absorpt_coefficient_mu 0.083
_exptl_absorpt_correction_type none
_exptl_crystal_colour Colorless
_exptl_crystal_density_diffrn 1.239
_exptl_crystal_density_meas 0
_exptl_crystal_description Clusters
_exptl_crystal_F_000 632
_exptl_crystal_size_max 0.20
_exptl_crystal_size_mid 0.10
_exptl_crystal_size_min 0.10
_refine_diff_density_max 0.524
_refine_diff_density_min -0.459
_refine_diff_density_rms 0.072
_refine_ls_extinction_method none
_refine_ls_goodness_of_fit_ref 1.091
_refine_ls_hydrogen_treatment constr
_refine_ls_matrix_type full
_refine_ls_number_parameters 199
_refine_ls_number_reflns 3917
_refine_ls_number_restraints 0
_refine_ls_restrained_S_all 1.091
_refine_ls_R_factor_all 0.0960
_refine_ls_R_factor_gt 0.0634
_refine_ls_shift/su_max 0.000
_refine_ls_shift/su_mean 0.000
_refine_ls_structure_factor_coef Fsqd
_refine_ls_weighting_details 'calc w=1/[\s^2^(Fo^2^)+(0.0757P)^2^+1.3099P] where P=(Fo^2^+2Fc^2^)/3'
_refine_ls_weighting_scheme calc
_refine_ls_wR_factor_gt 0.1492
_refine_ls_wR_factor_ref 0.1903
_reflns_number_gt 2729
_reflns_number_total 3917
_reflns_threshold_expression >2sigma(I)
_cod_data_source_file ja8032179_si_003.cif
_cod_data_source_block 9-anti-CB1
_cod_depositor_comments
;
The following automatic conversions were performed:

'_refine_ls_hydrogen_treatment' value 'Constr' changed to 'constr'
according to the built-in table from CIF Core dictionary named
'cif_core.dic' version 2.4.1 from 2010-06-29.

Automatic conversion script
Id: cif_fix_values 1715 2011-07-08 13:25:40Z adriana 
;
_cod_database_code 4108455

loop_
_symmetry_equiv_pos_as_xyz
'x, y, z'
'-x+1/2, y+1/2, -z+1/2'
'-x, -y, -z'
'x-1/2, -y-1/2, z-1/2'

loop_
_atom_site_label
_atom_site_type_symbol
_atom_site_fract_x
_atom_site_fract_y
_atom_site_fract_z
_atom_site_U_iso_or_equiv
_atom_site_adp_type
_atom_site_occupancy
_atom_site_symmetry_multiplicity
_atom_site_calc_flag
_atom_site_refinement_flags
O001 O 0.24799(16) 0.11922(11) 0.37853(14) 0.0271(4) Uani 1 1 d .
H001 H 0.2341 0.1577 0.3209 0.041 Uiso 1 1 calc R
O002 O 0.64352(15) 0.26333(12) 0.68913(15) 0.0286(4) Uani 1 1 d .
O003 O 0.54699(15) 0.11959(11) 0.65264(14) 0.0266(4) Uani 1 1 d .
C004 C 0.4319(2) 0.17179(16) 0.6173(2) 0.0243(5) Uani 1 1 d .
H004 H 0.4074 0.2208 0.6794 0.029 Uiso 1 1 calc R
C005 C 0.3217(2) 0.10196(16) 0.5872(2) 0.0236(5) Uani 1 1 d .
H005 H 0.3586 0.0419 0.5501 0.028 Uiso 1 1 calc R
C006 C 0.2815(2) 0.17387(16) 0.48298(19) 0.0231(5) Uani 1 1 d .
C007 C 0.7559(2) 0.11295(19) 0.7344(2) 0.0316(5) Uani 1 1 d .
H00A H 0.7335 0.0435 0.7268 0.047 Uiso 1 1 calc R
H00B H 0.7752 0.1283 0.8188 0.047 Uiso 1 1 calc R
H00C H 0.8312 0.1269 0.6864 0.047 Uiso 1 1 calc R
C008 C 0.1746(2) 0.24365(16) 0.51530(19) 0.0245(5) Uani 1 1 d .
C009 C 0.4213(2) 0.21558(17) 0.4896(2) 0.0259(5) Uani 1 1 d .
H009 H 0.4240 0.2888 0.4893 0.031 Uiso 1 1 calc R
C010 C 0.2167(2) 0.11683(17) 0.7886(2) 0.0298(5) Uani 1 1 d .
H010 H 0.2710 0.1707 0.8078 0.036 Uiso 1 1 calc R
C011 C 0.0481(2) 0.21197(18) 0.5014(2) 0.0292(5) Uani 1 1 d .
H011 H 0.0316 0.1476 0.4725 0.035 Uiso 1 1 calc R
C012 C 0.1950(2) 0.33775(17) 0.5607(2) 0.0288(5) Uani 1 1 d .
H012 H 0.2801 0.3611 0.5725 0.035 Uiso 1 1 calc R
C013 C 0.6457(2) 0.17448(17) 0.6905(2) 0.0250(5) Uani 1 1 d .
C014 C 0.2281(2) 0.06968(17) 0.6791(2) 0.0256(5) Uani 1 1 d .
C015 C 0.0925(3) 0.39791(19) 0.5890(2) 0.0352(6) Uani 1 1 d .
H015 H 0.1084 0.4615 0.6207 0.042 Uiso 1 1 calc R
C016 C -0.0540(2) 0.2721(2) 0.5286(2) 0.0327(6) Uani 1 1 d .
H016 H -0.1392 0.2488 0.5180 0.039 Uiso 1 1 calc R
C017 C -0.0320(3) 0.36621(19) 0.5715(2) 0.0337(6) Uani 1 1 d .
H017 H -0.1017 0.4083 0.5886 0.040 Uiso 1 1 calc R
C018 C 0.1265(3) 0.08608(19) 0.8710(2) 0.0344(6) Uani 1 1 d .
H018 H 0.1206 0.1184 0.9461 0.041 Uiso 1 1 calc R
C019 C 0.1483(3) -0.0098(2) 0.6542(2) 0.0358(6) Uani 1 1 d .
H019 H 0.1561 -0.0443 0.5807 0.043 Uiso 1 1 calc R
C020 C 0.5106(2) 0.17000(19) 0.3996(2) 0.0316(5) Uani 1 1 d .
H02A H 0.4973 0.2014 0.3212 0.047 Uiso 1 1 calc R
H02B H 0.4926 0.0997 0.3927 0.047 Uiso 1 1 calc R
H02C H 0.5996 0.1795 0.4270 0.047 Uiso 1 1 calc R
C021 C 0.0572(3) -0.0393(2) 0.7357(2) 0.0411(7) Uani 1 1 d .
H021 H 0.0025 -0.0931 0.7170 0.049 Uiso 1 1 calc R
C022 C 0.0460(2) 0.0089(2) 0.8436(2) 0.0352(6) Uani 1 1 d .
H022 H -0.0169 -0.0110 0.8988 0.042 Uiso 1 1 calc R

loop_
_atom_site_aniso_label
_atom_site_aniso_U_11
_atom_site_aniso_U_22
_atom_site_aniso_U_33
_atom_site_aniso_U_23
_atom_site_aniso_U_13
_atom_site_aniso_U_12
O001 0.0313(9) 0.0243(8) 0.0255(8) -0.0015(6) -0.0036(6) 0.0001(7)
O002 0.0255(9) 0.0274(9) 0.0328(9) -0.0041(7) -0.0021(7) -0.0012(7)
O003 0.0211(8) 0.0259(8) 0.0326(9) -0.0007(6) -0.0072(6) 0.0005(6)
C004 0.0191(10) 0.0242(11) 0.0293(12) -0.0003(9) -0.0030(8) 0.0009(9)
C005 0.0221(11) 0.0221(10) 0.0265(11) 0.0002(8) -0.0025(8) -0.0008(9)
C006 0.0235(11) 0.0228(10) 0.0229(11) 0.0001(8) -0.0014(8) -0.0020(9)
C007 0.0258(12) 0.0342(13) 0.0345(13) -0.0021(10) -0.0054(10) 0.0017(10)
C008 0.0258(11) 0.0248(11) 0.0227(11) 0.0039(8) -0.0026(8) -0.0022(9)
C009 0.0231(11) 0.0244(11) 0.0301(12) 0.0004(9) -0.0003(9) -0.0007(9)
C010 0.0337(13) 0.0218(11) 0.0339(13) 0.0020(9) 0.0017(10) 0.0007(10)
C011 0.0278(12) 0.0311(12) 0.0285(12) -0.0009(10) -0.0018(9) -0.0011(10)
C012 0.0279(12) 0.0264(12) 0.0319(12) 0.0002(9) -0.0024(9) 0.0006(10)
C013 0.0236(11) 0.0290(12) 0.0224(11) -0.0048(9) 0.0000(8) -0.0020(9)
C014 0.0233(11) 0.0267(11) 0.0266(11) 0.0039(9) -0.0032(9) 0.0004(9)
C015 0.0401(15) 0.0291(12) 0.0366(14) -0.0022(10) 0.0017(11) 0.0033(11)
C016 0.0243(12) 0.0430(14) 0.0309(13) 0.0042(11) 0.0002(9) 0.0003(11)
C017 0.0322(13) 0.0361(14) 0.0330(13) 0.0004(10) 0.0030(10) 0.0099(11)
C018 0.0367(14) 0.0320(13) 0.0348(13) 0.0034(10) 0.0065(10) 0.0068(11)
C019 0.0382(15) 0.0411(14) 0.0277(13) 0.0011(11) -0.0038(10) -0.0157(12)
C020 0.0276(12) 0.0338(13) 0.0333(13) 0.0044(10) 0.0032(9) 0.0022(10)
C021 0.0389(15) 0.0507(16) 0.0335(14) 0.0058(12) -0.0033(11) -0.0207(13)
C022 0.0266(13) 0.0435(15) 0.0355(14) 0.0154(11) 0.0001(10) -0.0015(11)

loop_
_atom_type_symbol
_atom_type_description
_atom_type_scat_dispersion_real
_atom_type_scat_dispersion_imag
_atom_type_scat_source
C C 0.0033 0.0016 'International Tables Vol C Tables 4.2.6.8 and 6.1.1.4'
H H 0.0000 0.0000 'International Tables Vol C Tables 4.2.6.8 and 6.1.1.4'
O O 0.0106 0.0060 'International Tables Vol C Tables 4.2.6.8 and 6.1.1.4'

loop_
_geom_angle_atom_site_label_1
_geom_angle_atom_site_label_2
_geom_angle_atom_site_label_3
_geom_angle
C013 O003 C004 116.20(17)
O003 C004 C005 111.79(18)
O003 C004 C009 118.89(19)
C005 C004 C009 90.10(16)
C014 C005 C004 122.30(19)
C014 C005 C006 121.46(19)
C004 C005 C006 87.68(16)
O001 C006 C008 110.83(17)
O001 C006 C009 116.17(18)
C008 C006 C009 116.81(18)
O001 C006 C005 109.58(17)
C008 C006 C005 113.70(18)
C009 C006 C005 87.67(16)
C012 C008 C011 117.5(2)
C012 C008 C006 123.8(2)
C011 C008 C006 118.7(2)
C020 C009 C004 114.70(19)
C020 C009 C006 113.97(19)
C004 C009 C006 87.11(16)
C014 C010 C018 120.8(2)
C016 C011 C008 121.6(2)
C015 C012 C008 120.9(2)
O002 C013 O003 122.9(2)
O002 C013 C007 125.3(2)
O003 C013 C007 111.8(2)
C010 C014 C019 118.3(2)
C010 C014 C005 122.4(2)
C019 C014 C005 119.3(2)
C017 C015 C012 120.7(2)
C011 C016 C017 120.1(2)
C015 C017 C016 119.1(2)
C022 C018 C010 120.2(2)
C021 C019 C014 120.7(2)
C022 C021 C019 120.3(2)
C018 C022 C021 119.6(2)

loop_
_geom_bond_atom_site_label_1
_geom_bond_atom_site_label_2
_geom_bond_distance
O001 C006 1.419(3)
O002 C013 1.213(3)
O003 C013 1.335(3)
O003 C004 1.444(3)
C004 C005 1.526(3)
C004 C009 1.545(3)
C005 C014 1.499(3)
C005 C006 1.570(3)
C006 C008 1.518(3)
C006 C009 1.568(3)
C007 C013 1.498(3)
C008 C012 1.395(3)
C008 C011 1.395(3)
C009 C020 1.519(3)
C010 C014 1.387(3)
C010 C018 1.396(4)
C011 C016 1.385(3)
C012 C015 1.391(3)
C014 C019 1.392(3)
C015 C017 1.381(4)
C016 C017 1.388(4)
C018 C022 1.377(4)
C019 C021 1.390(4)
C021 C022 1.378(4)
